data_4326507
loop_
_publ_author_name
'Qingchen Dong'
'Michael J. Rose'
'Wai-Yeung Wong'
'Harry B. Gray'

_publ_contact_author_address
;
Division of Chemistry and Chemical Engineering,
California Institute of Technology,
1200 E California Blvd,
Pasdena, CA 91125
USA
;
_publ_contact_author_email mrose@caltech.edu
_publ_contact_author_fax '+1 626 459 2935'
_publ_contact_author_name 'Michael Rose'
_publ_contact_author_phone '+1 626 395 2846'
_publ_section_title
;
 Dual Coordination Modes of Ethylene-Linked NP2 Ligands in Cobalt(II) and
 Nickel(II) Iodides
;
_journal_name_full 'Inorganic Chemistry'
_journal_page_first 10213
_journal_page_last 10224
_journal_paper_doi 10.1021/ic201213c
_journal_volume 50
_journal_year 2011
_chemical_formula_moiety 'C34 H33 Co I2 N P2'
_chemical_formula_sum 'C34 H33 Co I2 N P2'
_chemical_formula_weight 830.28
_chemical_name_systematic
;
 ?
;
_space_group_IT_number 19
_symmetry_cell_setting orthorhombic
_symmetry_space_group_name_Hall 'P 2ac 2ab'
_symmetry_space_group_name_H-M 'P 21 21 21'
_atom_sites_solution_hydrogens geom
_atom_sites_solution_primary direct
_atom_sites_solution_secondary difmap
_audit_creation_method SHELXL-97
_cell_angle_alpha 90.00
_cell_angle_beta 90.00
_cell_angle_gamma 90.00
_cell_formula_units_Z 4
_cell_length_a 11.7095(6)
_cell_length_b 14.2590(7)
_cell_length_c 19.3910(11)
_cell_measurement_reflns_used 9025
_cell_measurement_temperature 100(2)
_cell_measurement_theta_max 40.43
_cell_measurement_theta_min 2.54
_cell_volume 3237.6(3)
_computing_cell_refinement 'Bruker SAINT-Plus v7.66A'
_computing_data_collection 'Bruker APEX2 v2009.7-0'
_computing_data_reduction 'Bruker SAINT-Plus v7.66A'
_computing_molecular_graphics 'Bruker XP v5.1'
_computing_publication_material 'Bruker XCIF 2008'
_computing_structure_refinement 'SHELXL-97 (Sheldrick, 2008)'
_computing_structure_solution 'SHELXS-97 (Sheldrick, 2008)'
_diffrn_ambient_temperature 100(2)
_diffrn_measured_fraction_theta_full 0.997
_diffrn_measured_fraction_theta_max 0.997
_diffrn_measurement_device_type 'Bruker KAPPA APEX II'
_diffrn_measurement_method '\w scans; 14 settings'
_diffrn_radiation_monochromator graphite
_diffrn_radiation_source 'fine-focus sealed tube'
_diffrn_radiation_type MoK\a
_diffrn_radiation_wavelength 0.71073
_diffrn_reflns_av_R_equivalents 0.0385
_diffrn_reflns_av_sigmaI/netI 0.0272
_diffrn_reflns_limit_h_max 17
_diffrn_reflns_limit_h_min -23
_diffrn_reflns_limit_k_max 28
_diffrn_reflns_limit_k_min -28
_diffrn_reflns_limit_l_max 38
_diffrn_reflns_limit_l_min -38
_diffrn_reflns_number 202158
_diffrn_reflns_theta_full 44.82
_diffrn_reflns_theta_max 44.82
_diffrn_reflns_theta_min 2.25
_exptl_absorpt_coefficient_mu 2.560
_exptl_absorpt_correction_T_max 0.7488
_exptl_absorpt_correction_T_min 0.6258
_exptl_absorpt_correction_type multi-scan
_exptl_absorpt_process_details 'SADABS v2008/1, Bruker-AXS, Madison, WI'
_exptl_crystal_colour 'Dark green'
_exptl_crystal_density_diffrn 1.703
_exptl_crystal_description Block
_exptl_crystal_F_000 1628
_exptl_crystal_size_max 0.31
_exptl_crystal_size_mid 0.23
_exptl_crystal_size_min 0.11
_refine_diff_density_max 0.922
_refine_diff_density_min -0.504
_refine_diff_density_rms 0.089
_refine_ls_abs_structure_details 'Flack H D (1983), Acta Cryst. A39, 876-881'
_refine_ls_abs_structure_Flack -0.012(4)
_refine_ls_extinction_method none
_refine_ls_goodness_of_fit_ref 1.268
_refine_ls_hydrogen_treatment Riding
_refine_ls_matrix_type 'Full matrix'
_refine_ls_number_parameters 361
_refine_ls_number_reflns 26395
_refine_ls_number_restraints 0
_refine_ls_restrained_S_all 1.268
_refine_ls_R_factor_all 0.0306
_refine_ls_R_factor_gt 0.0224
_refine_ls_shift/su_max 0.011
_refine_ls_shift/su_mean 0.000
_refine_ls_structure_factor_coef Fsqd
_refine_ls_weighting_details w=1/s^2^(Fo^2^)
_refine_ls_weighting_scheme sigma
_refine_ls_wR_factor_gt 0.0316
_refine_ls_wR_factor_ref 0.0326
_reflns_number_gt 23504
_reflns_number_total 26395
_reflns_threshold_expression >2sigma(I)
_cod_data_source_file ic201213c_si_002_09.cif
_cod_data_source_block dqc10
_cod_depositor_comments
;
The following automatic conversions were performed:

'_atom_sites_solution_primary' value 'direct methods' was changed to
'direct'.

'_atom_sites_solution_secondary' value 'Difference Fourier map' was
changed to 'difmap'.

'_atom_sites_solution_hydrogens' value 'Geometric positions' was
changed to 'geom'.

Automatic conversion script
Id: cif_fix_values 6452 2018-10-05 10:23:21Z andrius 
;
_cod_database_code 4326507

loop_
_symmetry_equiv_pos_as_xyz
'x, y, z'
'-x+1/2, -y, z+1/2'
'x+1/2, -y+1/2, -z'
'-x, y+1/2, -z+1/2'

loop_
_atom_site_label
_atom_site_type_symbol
_atom_site_fract_x
_atom_site_fract_y
_atom_site_fract_z
_atom_site_U_iso_or_equiv
_atom_site_adp_type
_atom_site_occupancy
_atom_site_symmetry_multiplicity
_atom_site_calc_flag
_atom_site_refinement_flags
Co1 Co 0.849567(9) 0.185684(8) 0.800146(6) 0.01112(2) Uani 1 1 d .
I1 I 1.050540(4) 0.165036(4) 0.852776(3) 0.01814(1) Uani 1 1 d .
I2 I 0.768271(5) 0.045138(4) 0.736110(3) 0.01726(1) Uani 1 1 d .
P1 P 0.732248(18) 0.219765(14) 0.895299(11) 0.01021(3) Uani 1 1 d .
P2 P 0.872865(18) 0.311763(16) 0.724024(12) 0.01277(4) Uani 1 1 d .
N1 N 0.80021(5) 0.42987(5) 0.85463(4) 0.01201(11) Uani 1 1 d .
C1 C 0.86392(7) 0.38507(6) 0.91055(5) 0.01288(13) Uani 1 1 d .
H1A H 0.8895 0.4341 0.9432 0.015 Uiso 1 1 calc R
H1B H 0.9330 0.3552 0.8910 0.015 Uiso 1 1 calc R
C2 C 0.79610(7) 0.31065(6) 0.95068(5) 0.01313(13) Uani 1 1 d .
H2A H 0.7345 0.3422 0.9769 0.016 Uiso 1 1 calc R
H2B H 0.8476 0.2801 0.9844 0.016 Uiso 1 1 calc R
C3 C 0.87717(7) 0.47777(6) 0.80507(5) 0.01429(14) Uani 1 1 d .
H3A H 0.9286 0.5201 0.8311 0.017 Uiso 1 1 calc R
H3B H 0.8303 0.5171 0.7739 0.017 Uiso 1 1 calc R
C4 C 0.94991(7) 0.41191(6) 0.76129(5) 0.01505(13) Uani 1 1 d .
H4A H 1.0131 0.3876 0.7902 0.018 Uiso 1 1 calc R
H4B H 0.9844 0.4485 0.7233 0.018 Uiso 1 1 calc R
C5 C 0.58308(7) 0.25031(6) 0.88041(5) 0.01216(13) Uani 1 1 d .
C6 C 0.52812(7) 0.32503(6) 0.91243(5) 0.01677(15) Uani 1 1 d .
H6 H 0.5684 0.3625 0.9448 0.020 Uiso 1 1 calc R
C7 C 0.41418(7) 0.34537(7) 0.89737(6) 0.02103(18) Uani 1 1 d .
H7 H 0.3777 0.3972 0.9189 0.025 Uiso 1 1 calc R
C8 C 0.35418(7) 0.29020(7) 0.85107(6) 0.02079(17) Uani 1 1 d .
H8 H 0.2770 0.3047 0.8403 0.025 Uiso 1 1 calc R
C9 C 0.40702(8) 0.21360(8) 0.82046(6) 0.02117(18) Uani 1 1 d .
H9 H 0.3654 0.1747 0.7896 0.025 Uiso 1 1 calc R
C10 C 0.52127(7) 0.19363(7) 0.83489(5) 0.01763(16) Uani 1 1 d .
H10 H 0.5572 0.1413 0.8137 0.021 Uiso 1 1 calc R
C11 C 0.72213(7) 0.11854(6) 0.95221(4) 0.01253(13) Uani 1 1 d .
C12 C 0.65315(7) 0.12073(7) 1.01096(5) 0.01623(15) Uani 1 1 d .
H12 H 0.6073 0.1742 1.0204 0.019 Uiso 1 1 calc R
C13 C 0.65178(7) 0.04454(8) 1.05557(5) 0.02009(17) Uani 1 1 d .
H13 H 0.6060 0.0465 1.0960 0.024 Uiso 1 1 calc R
C14 C 0.71677(8) -0.03441(7) 1.04141(5) 0.02046(17) Uani 1 1 d .
H14 H 0.7159 -0.0861 1.0723 0.025 Uiso 1 1 calc R
C15 C 0.78310(9) -0.03822(7) 0.98222(5) 0.02125(17) Uani 1 1 d .
H15 H 0.8264 -0.0929 0.9721 0.026 Uiso 1 1 calc R
C16 C 0.78598(8) 0.03842(7) 0.93766(5) 0.01813(16) Uani 1 1 d .
H16 H 0.8316 0.0361 0.8972 0.022 Uiso 1 1 calc R
C17 C 0.74677(7) 0.36021(6) 0.68255(5) 0.01481(14) Uani 1 1 d .
C18 C 0.75245(8) 0.44252(6) 0.64330(5) 0.01799(15) Uani 1 1 d .
H18 H 0.8241 0.4717 0.6353 0.022 Uiso 1 1 calc R
C19 C 0.65361(9) 0.48158(7) 0.61611(5) 0.02251(18) Uani 1 1 d .
H19 H 0.6579 0.5380 0.5902 0.027 Uiso 1 1 calc R
C20 C 0.54814(10) 0.43849(8) 0.62657(6) 0.0258(2) Uani 1 1 d .
H20 H 0.4808 0.4653 0.6077 0.031 Uiso 1 1 calc R
C21 C 0.54188(9) 0.35616(8) 0.66469(6) 0.0272(2) Uani 1 1 d .
H21 H 0.4702 0.3264 0.6717 0.033 Uiso 1 1 calc R
C22 C 0.64091(8) 0.31722(7) 0.69274(6) 0.02095(17) Uani 1 1 d .
H22 H 0.6363 0.2611 0.7190 0.025 Uiso 1 1 calc R
C23 C 0.96653(7) 0.27491(6) 0.65378(5) 0.01617(15) Uani 1 1 d .
C24 C 1.08484(9) 0.26816(8) 0.66407(6) 0.02325(19) Uani 1 1 d .
H24 H 1.1173 0.2880 0.7065 0.028 Uiso 1 1 calc R
C25 C 1.15468(9) 0.23256(8) 0.61235(6) 0.0268(2) Uani 1 1 d .
H25 H 1.2347 0.2281 0.6196 0.032 Uiso 1 1 calc R
C26 C 1.10779(10) 0.20352(7) 0.55016(6) 0.0259(2) Uani 1 1 d .
H26 H 1.1557 0.1794 0.5148 0.031 Uiso 1 1 calc R
C27 C 0.99088(10) 0.20973(7) 0.53965(6) 0.0249(2) Uani 1 1 d .
H27 H 0.9586 0.1899 0.4971 0.030 Uiso 1 1 calc R
C28 C 0.92080(9) 0.24513(7) 0.59155(5) 0.01986(17) Uani 1 1 d .
H28 H 0.8407 0.2489 0.5842 0.024 Uiso 1 1 calc R
C29 C 0.70858(7) 0.49044(6) 0.87518(5) 0.01243(13) Uani 1 1 d .
C30 C 0.69323(8) 0.52089(6) 0.94278(5) 0.01560(15) Uani 1 1 d .
H30 H 0.7462 0.5028 0.9774 0.019 Uiso 1 1 calc R
C31 C 0.60050(8) 0.57793(7) 0.95998(5) 0.02002(17) Uani 1 1 d .
H31 H 0.5899 0.5971 1.0065 0.024 Uiso 1 1 calc R
C32 C 0.52386(8) 0.60671(8) 0.90990(6) 0.02267(19) Uani 1 1 d .
H32 H 0.4616 0.6464 0.9216 0.027 Uiso 1 1 calc R
C33 C 0.53922(8) 0.57684(7) 0.84254(5) 0.02136(18) Uani 1 1 d .
H33 H 0.4872 0.5965 0.8078 0.026 Uiso 1 1 calc R
C34 C 0.62978(7) 0.51854(7) 0.82519(5) 0.01675(15) Uani 1 1 d .
H34 H 0.6382 0.4976 0.7790 0.020 Uiso 1 1 calc R

loop_
_atom_site_aniso_label
_atom_site_aniso_U_11
_atom_site_aniso_U_22
_atom_site_aniso_U_33
_atom_site_aniso_U_23
_atom_site_aniso_U_13
_atom_site_aniso_U_12
Co1 0.01078(4) 0.01157(4) 0.01101(5) -0.00057(4) 0.00066(4) 0.00034(3)
I1 0.01197(2) 0.01763(2) 0.02483(3) -0.00419(2) -0.00364(2) 0.00275(2)
I2 0.01699(2) 0.01725(2) 0.01754(2) -0.00697(2) -0.00345(2) 0.00195(2)
P1 0.01074(7) 0.01004(8) 0.00985(8) 0.00031(6) 0.00007(7) 0.00077(7)
P2 0.01338(8) 0.01264(9) 0.01228(9) 0.00014(7) 0.00158(7) -0.00120(7)
N1 0.0122(2) 0.0117(3) 0.0121(3) 0.0013(2) -0.0002(2) -0.0005(2)
C1 0.0126(3) 0.0127(3) 0.0134(3) -0.0006(3) -0.0023(3) 0.0001(3)
C2 0.0156(3) 0.0123(3) 0.0115(3) -0.0001(3) -0.0020(2) 0.0006(3)
C3 0.0157(3) 0.0124(3) 0.0148(4) 0.0005(3) 0.0016(3) -0.0023(3)
C4 0.0143(3) 0.0146(3) 0.0163(3) -0.0010(3) 0.0019(3) -0.0030(3)
C5 0.0116(3) 0.0127(3) 0.0122(3) 0.0020(3) 0.0012(2) 0.0005(2)
C6 0.0130(3) 0.0134(4) 0.0239(4) -0.0025(3) 0.0030(3) -0.0007(3)
C7 0.0132(3) 0.0149(4) 0.0350(6) -0.0019(4) 0.0047(3) 0.0012(3)
C8 0.0120(3) 0.0224(4) 0.0279(5) 0.0035(4) 0.0001(3) 0.0012(3)
C9 0.0145(3) 0.0265(5) 0.0225(5) -0.0048(4) -0.0030(3) -0.0004(3)
C10 0.0146(3) 0.0205(4) 0.0178(4) -0.0042(3) -0.0015(3) 0.0026(3)
C11 0.0136(3) 0.0125(3) 0.0116(3) 0.0013(2) -0.0010(3) 0.0000(3)
C12 0.0136(3) 0.0199(4) 0.0152(4) 0.0041(3) 0.0017(3) 0.0023(3)
C13 0.0152(3) 0.0267(4) 0.0184(4) 0.0093(4) 0.0013(3) -0.0021(3)
C14 0.0247(4) 0.0162(4) 0.0205(4) 0.0068(3) -0.0039(3) -0.0062(3)
C15 0.0344(5) 0.0115(3) 0.0179(4) 0.0010(3) -0.0031(4) 0.0034(3)
C16 0.0264(4) 0.0140(4) 0.0139(4) 0.0003(3) 0.0009(3) 0.0046(3)
C17 0.0174(3) 0.0140(3) 0.0130(3) -0.0011(3) 0.0001(3) -0.0003(3)
C18 0.0229(4) 0.0161(3) 0.0149(3) 0.0006(3) 0.0026(3) 0.0006(3)
C19 0.0327(5) 0.0200(4) 0.0148(4) 0.0013(3) 0.0000(4) 0.0075(4)
C20 0.0258(4) 0.0275(5) 0.0241(5) -0.0016(4) -0.0070(4) 0.0076(4)
C21 0.0190(4) 0.0296(5) 0.0330(6) 0.0028(4) -0.0071(4) -0.0027(4)
C22 0.0186(4) 0.0191(4) 0.0252(5) 0.0036(3) -0.0034(3) -0.0026(3)
C23 0.0205(4) 0.0123(3) 0.0157(4) 0.0008(3) 0.0054(3) -0.0004(3)
C24 0.0212(4) 0.0290(5) 0.0196(5) -0.0002(4) 0.0053(3) 0.0018(4)
C25 0.0229(4) 0.0292(5) 0.0284(6) 0.0020(4) 0.0113(4) 0.0043(4)
C26 0.0350(5) 0.0173(4) 0.0255(5) 0.0019(4) 0.0151(4) 0.0053(4)
C27 0.0372(5) 0.0178(4) 0.0196(5) -0.0039(3) 0.0068(4) 0.0014(4)
C28 0.0255(4) 0.0154(4) 0.0187(4) -0.0024(3) 0.0040(3) 0.0002(3)
C29 0.0126(3) 0.0114(3) 0.0133(3) 0.0006(2) -0.0005(2) -0.0010(2)
C30 0.0179(3) 0.0143(3) 0.0146(4) -0.0006(3) -0.0023(3) 0.0019(3)
C31 0.0239(4) 0.0186(4) 0.0175(4) -0.0014(3) 0.0029(3) 0.0041(3)
C32 0.0197(4) 0.0232(5) 0.0251(5) 0.0045(4) 0.0037(3) 0.0077(3)
C33 0.0172(4) 0.0259(4) 0.0210(4) 0.0061(3) -0.0016(3) 0.0045(3)
C34 0.0165(3) 0.0205(4) 0.0133(4) 0.0021(3) -0.0014(3) 0.0005(3)

loop_
_atom_type_symbol
_atom_type_description
_atom_type_scat_dispersion_real
_atom_type_scat_dispersion_imag
_atom_type_scat_source
C C 0.0033 0.0016 'International Tables Vol C Tables 4.2.6.8 and 6.1.1.4'
H H 0.0000 0.0000 'International Tables Vol C Tables 4.2.6.8 and 6.1.1.4'
N N 0.0061 0.0033 'International Tables Vol C Tables 4.2.6.8 and 6.1.1.4'
P P 0.1023 0.0942 'International Tables Vol C Tables 4.2.6.8 and 6.1.1.4'
Co Co 0.3494 0.9721 'International Tables Vol C Tables 4.2.6.8 and 6.1.1.4'
I I -0.4742 1.8119 'International Tables Vol C Tables 4.2.6.8 and 6.1.1.4'

loop_
_geom_angle_atom_site_label_1
_geom_angle_atom_site_label_2
_geom_angle_atom_site_label_3
_geom_angle
_geom_angle_publ_flag
P2 Co1 P1 113.829(9) yes
P2 Co1 I2 109.928(8) yes
P1 Co1 I2 109.113(7) yes
P2 Co1 I1 103.326(7) yes
P1 Co1 I1 104.237(8) yes
I2 Co1 I1 116.386(5) yes
C11 P1 C5 102.89(4) ?
C11 P1 C2 103.35(4) ?
C5 P1 C2 108.25(4) ?
C11 P1 Co1 110.47(3) ?
C5 P1 Co1 119.00(3) ?
C2 P1 Co1 111.46(3) ?
C17 P2 C23 105.50(4) ?
C17 P2 C4 106.11(4) ?
C23 P2 C4 102.84(4) ?
C17 P2 Co1 118.42(3) ?
C23 P2 Co1 108.61(3) ?
C4 P2 Co1 113.95(3) ?
C29 N1 C1 116.02(7) ?
C29 N1 C3 110.92(6) ?
C1 N1 C3 111.79(6) ?
N1 C1 C2 114.41(7) ?
C1 C2 P1 113.60(6) ?
N1 C3 C4 114.58(7) ?
C3 C4 P2 115.03(6) ?
C6 C5 C10 119.01(8) ?
C6 C5 P1 123.75(7) ?
C10 C5 P1 117.24(6) ?
C5 C6 C7 120.52(9) ?
C8 C7 C6 120.16(9) ?
C7 C8 C9 119.85(8) ?
C8 C9 C10 120.12(9) ?
C9 C10 C5 120.30(9) ?
C16 C11 C12 119.57(8) ?
C16 C11 P1 119.48(7) ?
C12 C11 P1 120.94(6) ?
C13 C12 C11 119.81(8) ?
C14 C13 C12 120.37(9) ?
C13 C14 C15 120.21(9) ?
C14 C15 C16 119.73(9) ?
C15 C16 C11 120.28(9) ?
C22 C17 C18 119.13(8) ?
C22 C17 P2 119.44(7) ?
C18 C17 P2 121.36(7) ?
C19 C18 C17 120.20(9) ?
C18 C19 C20 120.42(9) ?
C21 C20 C19 119.77(10) ?
C20 C21 C22 119.98(10) ?
C21 C22 C17 120.49(9) ?
C28 C23 C24 118.96(9) ?
C28 C23 P2 120.35(7) ?
C24 C23 P2 120.44(8) ?
C25 C24 C23 120.22(10) ?
C26 C25 C24 120.20(10) ?
C27 C26 C25 119.93(10) ?
C26 C27 C28 119.90(11) ?
C23 C28 C27 120.80(10) ?
C30 C29 C34 118.58(8) ?
C30 C29 N1 123.09(8) ?
C34 C29 N1 118.31(8) ?
C29 C30 C31 120.44(8) ?
C32 C31 C30 120.59(9) ?
C31 C32 C33 119.08(9) ?
C32 C33 C34 120.76(9) ?
C33 C34 C29 120.53(9) ?

loop_
_geom_bond_atom_site_label_1
_geom_bond_atom_site_label_2
_geom_bond_distance
_geom_bond_publ_flag
Co1 P2 2.3420(3) yes
Co1 P1 2.3511(3) yes
Co1 I2 2.54249(15) yes
Co1 I1 2.58189(16) yes
P1 C11 1.8208(8) ?
P1 C5 1.8232(8) ?
P1 C2 1.8417(9) ?
P2 C17 1.8177(9) ?
P2 C23 1.8260(9) ?
P2 C4 1.8371(9) ?
N1 C29 1.4338(11) ?
N1 C1 1.4630(11) ?
N1 C3 1.4841(11) ?
C1 C2 1.5369(12) ?
C3 C4 1.5258(13) ?
C5 C6 1.3910(12) ?
C5 C10 1.3986(13) ?
C6 C7 1.3962(13) ?
C7 C8 1.3851(15) ?
C8 C9 1.3887(15) ?
C9 C10 1.3961(13) ?
C11 C16 1.3941(12) ?
C11 C12 1.3969(12) ?
C12 C13 1.3889(13) ?
C13 C14 1.3862(15) ?
C14 C15 1.3870(15) ?
C15 C16 1.3935(13) ?
C17 C22 1.3969(13) ?
C17 C18 1.4004(13) ?
C18 C19 1.3884(14) ?
C19 C20 1.3942(17) ?
C20 C21 1.3891(16) ?
C21 C22 1.3959(14) ?
C23 C28 1.3867(14) ?
C23 C24 1.4030(14) ?
C24 C25 1.3901(15) ?
C25 C26 1.3884(18) ?
C26 C27 1.3868(17) ?
C27 C28 1.3932(14) ?
C29 C30 1.3926(13) ?
C29 C34 1.3969(12) ?
C30 C31 1.3970(13) ?
C31 C32 1.3845(15) ?
C32 C33 1.3856(16) ?
C33 C34 1.3889(14) ?
